data_7117835
loop_
_publ_author_name
'Ping Li'
'Josef M. Maier'
'Jungwun Hwang'
'Mark D. Smith'
'Jeanette A. Krause'
'Brian T. Mullis'
'Sharon M. S. Strickland'
'Ken D. Shimizu'

_publ_section_title
;
 Solvent-induced reversible solid-state colour change of an intramolecular
 charge-transfer complex
;
_journal_name_full Chem.Commun.
_journal_page_first 14809
_journal_paper_doi 10.1039/C5cc06140G
_journal_volume 51
_journal_year 2015
_chemical_formula_moiety 'C72 H54 N2 O8, 2(C4 H8 O2)'
_chemical_formula_sum 'C80 H70 N2 O12'
_chemical_formula_weight 1251.38
_space_group_crystal_system monoclinic
_space_group_IT_number 14
_space_group_name_Hall '-P 2ybc'
_space_group_name_H-M_alt 'P 1 21/c 1'
_symmetry_space_group_name_Hall '-P 2ybc'
_symmetry_space_group_name_H-M 'P 1 21/c 1'
_atom_sites_solution_hydrogens geom
_atom_sites_solution_primary direct
_audit_creation_date 2015-01-16
_audit_creation_method
;
Olex2 1.2
(compiled 2015.01.12 svn.r3133 for OlexSys, GUI svn.r4987)
;
_audit_update_record
;
2015-07-12 deposited with the CCDC.
2015-08-17 downloaded from the CCDC.
;
_cell_angle_alpha 90
_cell_angle_beta 92.952(4)
_cell_angle_gamma 90
_cell_formula_units_Z 2
_cell_length_a 16.978(2)
_cell_length_b 16.7517(19)
_cell_length_c 10.8751(13)
_cell_measurement_reflns_used 9970
_cell_measurement_temperature 100(2)
_cell_measurement_theta_max 25.014
_cell_measurement_theta_min 2.235
_cell_volume 3088.9(6)
_computing_cell_refinement 'SAINT v8.34A (Bruker, 2013)'
_computing_data_collection 'Bruker APEXII v2014.9-0 (Bruker, 2014)'
_computing_data_reduction 'SAINT v8.34A (Bruker, 2013)'
_computing_molecular_graphics 'Olex2 (Dolomanov et al., 2009)'
_computing_publication_material 'Olex2 (Dolomanov et al., 2009)'
_computing_structure_refinement 'XL (Sheldrick, 2008)'
_computing_structure_solution 'XS (Sheldrick, 2008)'
_diffrn_ambient_temperature 100(2)
_diffrn_detector 'Bruker PHOTON-100 area detector'
_diffrn_detector_type 'CMOS area detector'
_diffrn_measured_fraction_theta_full 0.999
_diffrn_measured_fraction_theta_max 0.998
_diffrn_measurement_device 'three-circle diffractometer'
_diffrn_measurement_device_type 'Bruker D8 QUEST'
_diffrn_measurement_method '\w and \f scans'
_diffrn_radiation_monochromator 'mirror optics'
_diffrn_radiation_probe x-ray
_diffrn_radiation_type MoK\a
_diffrn_radiation_wavelength 0.71073
_diffrn_reflns_av_R_equivalents 0.0552
_diffrn_reflns_av_unetI/netI 0.0270
_diffrn_reflns_laue_measured_fraction_full 0.999
_diffrn_reflns_laue_measured_fraction_max 0.998
_diffrn_reflns_limit_h_max 20
_diffrn_reflns_limit_h_min -20
_diffrn_reflns_limit_k_max 19
_diffrn_reflns_limit_k_min -19
_diffrn_reflns_limit_l_max 12
_diffrn_reflns_limit_l_min -12
_diffrn_reflns_number 47356
_diffrn_reflns_point_group_measured_fraction_full 0.999
_diffrn_reflns_point_group_measured_fraction_max 0.998
_diffrn_reflns_theta_full 25.000
_diffrn_reflns_theta_max 25.067
_diffrn_reflns_theta_min 2.235
_diffrn_source 'microfocus sealed X-ray tube'
_diffrn_source_type 'Incoatec I\ms'
_diffrn_standards_number 0
_exptl_absorpt_coefficient_mu 0.090
_exptl_absorpt_correction_T_max 0.7452
_exptl_absorpt_correction_T_min 0.6970
_exptl_absorpt_correction_type multi-scan
_exptl_absorpt_process_details
;
SADABS-2014/4 (Bruker,2014/4) was used for absorption correction.
wR2(int) was 0.1601 before and 0.0606 after correction.
The Ratio of minimum to maximum transmission is 0.9353.
The \l/2 correction factor is 0.00150.
;
_exptl_crystal_colour red
_exptl_crystal_colour_primary red
_exptl_crystal_density_diffrn 1.345
_exptl_crystal_description plate
_exptl_crystal_F_000 1320
_exptl_crystal_size_max 0.44
_exptl_crystal_size_mid 0.4
_exptl_crystal_size_min 0.02
_refine_diff_density_max 0.428
_refine_diff_density_min -0.328
_refine_diff_density_rms 0.051
_refine_ls_extinction_coef .
_refine_ls_extinction_method none
_refine_ls_goodness_of_fit_ref 1.060
_refine_ls_hydrogen_treatment constr
_refine_ls_matrix_type full
_refine_ls_number_parameters 427
_refine_ls_number_reflns 5462
_refine_ls_number_restraints 0
_refine_ls_restrained_S_all 1.060
_refine_ls_R_factor_all 0.0632
_refine_ls_R_factor_gt 0.0487
_refine_ls_shift/su_max 0.000
_refine_ls_shift/su_mean 0.000
_refine_ls_structure_factor_coef Fsqd
_refine_ls_weighting_details 'w=1/[\s^2^(Fo^2^)+(0.0501P)^2^+2.4484P] where P=(Fo^2^+2Fc^2^)/3'
_refine_ls_weighting_scheme calc
_refine_ls_wR_factor_gt 0.1156
_refine_ls_wR_factor_ref 0.1239
_reflns_number_gt 4389
_reflns_number_total 5462
_reflns_threshold_expression 'I > 2\s(I)'
_cod_data_source_file c5cc06140g2.cif.txt
_cod_data_source_block dfya53c
_cod_original_cell_volume 3088.8(6)
_cod_database_code 7117835
_shelxl_version_number 2014/6
_shelx_space_group_comment
;
The symmetry employed for this shelxl refinement is uniquely defined
by the following loop, which should always be used as a source of
symmetry information in preference to the above space-group names.
They are only intended as comments.
;
_shelx_estimated_absorpt_t_max 0.998
_shelx_estimated_absorpt_t_min 0.961
_olex2_refinement_description
;
1. Fixed Uiso
 At 1.2 times of:
  All C(H) groups, All C(H,H) groups
 At 1.5 times of:
  All C(H,H,H) groups
2.a Secondary CH2 refined with riding coordinates:
 C15(H15A,H15B), C35(H35A,H35B), C37(H37A,H37B), C38(H38A,H38B), C39(H39A,
 H39B), C40(H40A,H40B)
2.b Aromatic/amide H refined with riding coordinates:
 C6(H6), C7(H7), C10(H10), C11(H11), C13(H13), C18(H18), C19(H19), C24(H24),
 C25(H25), C26(H26), C27(H27), C28(H28), C30(H30), C31(H31)
2.c Idealised Me refined as rotating group:
 C33(H33A,H33B,H33C), C34(H34A,H34B,H34C), C36(H36A,H36B,H36C)
;
_olex2_submission_special_instructions 'No special instructions were received'

loop_
_space_group_symop_operation_xyz
'x, y, z'
'-x, y+1/2, -z+1/2'
'-x, -y, -z'
'x, -y-1/2, z-1/2'

loop_
_atom_site_label
_atom_site_type_symbol
_atom_site_fract_x
_atom_site_fract_y
_atom_site_fract_z
_atom_site_U_iso_or_equiv
_atom_site_adp_type
_atom_site_occupancy
_atom_site_site_symmetry_order
_atom_site_calc_flag
_atom_site_refinement_flags_posn
_atom_site_refinement_flags_adp
_atom_site_refinement_flags_occupancy
_atom_site_disorder_assembly
_atom_site_disorder_group
O1 O 0.27440(8) 0.42267(8) 0.58541(13) 0.0260(3) Uani 1 1 d . . . . .
O2 O 0.33820(8) 0.68543(8) 0.54976(14) 0.0295(4) Uani 1 1 d . . . . .
O3 O 0.18437(8) 0.53631(8) 0.40608(12) 0.0233(3) Uani 1 1 d . . . . .
O4 O 0.10510(8) 0.42849(9) 0.41365(15) 0.0344(4) Uani 1 1 d . . . . .
N1 N 0.30781(9) 0.55394(9) 0.57303(14) 0.0187(3) Uani 1 1 d . . . . .
C1 C 0.32471(11) 0.47192(11) 0.56655(17) 0.0186(4) Uani 1 1 d . . . . .
C2 C 0.40636(11) 0.45011(11) 0.53814(16) 0.0174(4) Uani 1 1 d . . . . .
C3 C 0.46107(11) 0.51069(11) 0.51351(16) 0.0157(4) Uani 1 1 d . . . . .
C4 C 0.43995(11) 0.59216(11) 0.51536(16) 0.0173(4) Uani 1 1 d . . . . .
C5 C 0.35934(11) 0.61631(11) 0.54624(17) 0.0201(4) Uani 1 1 d . . . . .
C6 C 0.42811(11) 0.37109(11) 0.53620(17) 0.0201(4) Uani 1 1 d . . . . .
H6 H 0.3908 0.3308 0.5531 0.024 Uiso 1 1 calc R . . . .
C7 C 0.49460(12) 0.65012(11) 0.49071(18) 0.0207(4) Uani 1 1 d . . . . .
H7 H 0.4799 0.7048 0.4919 0.025 Uiso 1 1 calc R . . . .
C8 C 0.22894(11) 0.57463(11) 0.60632(18) 0.0206(4) Uani 1 1 d . . . . .
C9 C 0.16622(11) 0.56090(11) 0.52415(17) 0.0201(4) Uani 1 1 d . . . . .
C10 C 0.09018(11) 0.57654(12) 0.55741(18) 0.0230(4) Uani 1 1 d . . . . .
H10 H 0.0466 0.5674 0.5008 0.028 Uiso 1 1 calc R . . . .
C11 C 0.07830(12) 0.60561(13) 0.67402(19) 0.0266(5) Uani 1 1 d . . . . .
H11 H 0.0260 0.6156 0.6969 0.032 Uiso 1 1 calc R . . . .
C12 C 0.14097(12) 0.62072(13) 0.75922(19) 0.0275(5) Uani 1 1 d . . . . .
C13 C 0.21662(12) 0.60520(12) 0.72161(18) 0.0254(5) Uani 1 1 d . . . . .
H13 H 0.2607 0.6159 0.7765 0.030 Uiso 1 1 calc R . . . .
C14 C 0.15082(12) 0.46779(13) 0.35991(19) 0.0259(5) Uani 1 1 d . . . . .
C15 C 0.17961(12) 0.45142(15) 0.2335(2) 0.0330(5) Uani 1 1 d . . . . .
H15A H 0.1741 0.5007 0.1836 0.040 Uiso 1 1 calc R . . . .
H15B H 0.1456 0.4101 0.1931 0.040 Uiso 1 1 calc R . . . .
C16 C 0.26523(12) 0.42350(13) 0.23454(18) 0.0262(5) Uani 1 1 d . . . . .
C17 C 0.32811(12) 0.47611(12) 0.21652(17) 0.0236(4) Uani 1 1 d . . . . .
C18 C 0.31956(13) 0.56153(13) 0.20756(19) 0.0301(5) Uani 1 1 d . . . . .
H18 H 0.2694 0.5847 0.2193 0.036 Uiso 1 1 calc R . . . .
C19 C 0.38052(14) 0.60959(13) 0.18298(19) 0.0321(5) Uani 1 1 d . . . . .
H19 H 0.3721 0.6656 0.1777 0.039 Uiso 1 1 calc R . . . .
C20 C 0.45778(13) 0.57845(12) 0.16463(18) 0.0274(5) Uani 1 1 d . . . . .
C21 C 0.46956(12) 0.49479(12) 0.17621(17) 0.0232(4) Uani 1 1 d . . . . .
C22 C 0.40544(12) 0.44405(12) 0.20401(17) 0.0221(4) Uani 1 1 d . . . . .
C23 C 0.41823(12) 0.36017(12) 0.21370(17) 0.0228(4) Uani 1 1 d . . . . .
C24 C 0.35477(13) 0.31091(12) 0.23753(19) 0.0271(5) Uani 1 1 d . . . . .
H24 H 0.3631 0.2552 0.2479 0.032 Uiso 1 1 calc R . . . .
C25 C 0.27956(13) 0.34205(13) 0.24635(19) 0.0289(5) Uani 1 1 d . . . . .
H25 H 0.2370 0.3070 0.2608 0.035 Uiso 1 1 calc R . . . .
C26 C 0.52071(15) 0.62663(13) 0.13287(19) 0.0339(5) Uani 1 1 d . . . . .
H26 H 0.5133 0.6827 0.1260 0.041 Uiso 1 1 calc R . . . .
C27 C 0.59379(14) 0.59404(14) 0.1111(2) 0.0349(5) Uani 1 1 d . . . . .
H27 H 0.6356 0.6277 0.0885 0.042 Uiso 1 1 calc R . . . .
C28 C 0.60595(13) 0.51280(14) 0.12234(19) 0.0313(5) Uani 1 1 d . . . . .
H28 H 0.6563 0.4911 0.1078 0.038 Uiso 1 1 calc R . . . .
C29 C 0.54484(12) 0.46205(12) 0.15488(17) 0.0240(4) Uani 1 1 d . . . . .
C30 C 0.55510(13) 0.37701(13) 0.16553(18) 0.0272(5) Uani 1 1 d . . . . .
H30 H 0.6051 0.3543 0.1516 0.033 Uiso 1 1 calc R . . . .
C31 C 0.49570(13) 0.32920(12) 0.19467(18) 0.0267(5) Uani 1 1 d . . . . .
H31 H 0.5049 0.2735 0.2030 0.032 Uiso 1 1 calc R . . . .
C32 C 0.12509(13) 0.65201(16) 0.8883(2) 0.0368(6) Uani 1 1 d . . . . .
C33 C 0.07676(19) 0.58779(16) 0.9556(2) 0.0549(8) Uani 1 1 d . . . . .
H33A H 0.0257 0.5799 0.9110 0.082 Uiso 1 1 calc GR . . . .
H33B H 0.0682 0.6057 1.0397 0.082 Uiso 1 1 calc GR . . . .
H33C H 0.1060 0.5373 0.9586 0.082 Uiso 1 1 calc GR . . . .
C34 C 0.20154(16) 0.6665(3) 0.9648(3) 0.0751(12) Uani 1 1 d . . . . .
H34A H 0.2330 0.6174 0.9682 0.113 Uiso 1 1 calc GR . . . .
H34B H 0.1893 0.6823 1.0484 0.113 Uiso 1 1 calc GR . . . .
H34C H 0.2316 0.7091 0.9269 0.113 Uiso 1 1 calc GR . . . .
C35 C 0.07615(14) 0.72856(13) 0.8778(2) 0.0341(5) Uani 1 1 d . . . . .
H35A H 0.0232 0.7154 0.8411 0.041 Uiso 1 1 calc R . . . .
H35B H 0.0693 0.7499 0.9615 0.041 Uiso 1 1 calc R . . . .
C36 C 0.1123(2) 0.79246(17) 0.8012(3) 0.0639(9) Uani 1 1 d . . . . .
H36A H 0.1657 0.8042 0.8345 0.096 Uiso 1 1 calc GR . . . .
H36B H 0.0801 0.8409 0.8031 0.096 Uiso 1 1 calc GR . . . .
H36C H 0.1146 0.7738 0.7160 0.096 Uiso 1 1 calc GR . . . .
O5 O 0.10857(9) 0.22211(10) 0.26275(14) 0.0361(4) Uani 1 1 d . . . . .
O6 O 0.16512(14) 0.11581(10) 0.44787(16) 0.0599(6) Uani 1 1 d . . . . .
C37 C 0.08826(15) 0.23068(14) 0.3874(2) 0.0401(6) Uani 1 1 d . . . . .
H37A H 0.0380 0.2025 0.3997 0.048 Uiso 1 1 calc R . . . .
H37B H 0.0805 0.2879 0.4059 0.048 Uiso 1 1 calc R . . . .
C38 C 0.15087(19) 0.19770(15) 0.4728(2) 0.0490(7) Uani 1 1 d . . . . .
H38A H 0.2001 0.2284 0.4645 0.059 Uiso 1 1 calc R . . . .
H38B H 0.1349 0.2035 0.5586 0.059 Uiso 1 1 calc R . . . .
C39 C 0.18435(17) 0.10689(16) 0.3229(2) 0.0451(6) Uani 1 1 d . . . . .
H39A H 0.1919 0.0496 0.3047 0.054 Uiso 1 1 calc R . . . .
H39B H 0.2345 0.1349 0.3096 0.054 Uiso 1 1 calc R . . . .
C40 C 0.12103(14) 0.13988(15) 0.2372(2) 0.0396(6) Uani 1 1 d . . . . .
H40A H 0.1363 0.1336 0.1512 0.047 Uiso 1 1 calc R . . . .
H40B H 0.0715 0.1099 0.2468 0.047 Uiso 1 1 calc R . . . .

loop_
_atom_site_aniso_label
_atom_site_aniso_U_11
_atom_site_aniso_U_22
_atom_site_aniso_U_33
_atom_site_aniso_U_23
_atom_site_aniso_U_13
_atom_site_aniso_U_12
O1 0.0176(7) 0.0286(8) 0.0325(8) 0.0008(6) 0.0080(6) -0.0038(6)
O2 0.0245(8) 0.0232(8) 0.0414(9) -0.0020(6) 0.0078(7) 0.0058(6)
O3 0.0219(7) 0.0304(8) 0.0175(7) -0.0047(6) 0.0017(6) 0.0015(6)
O4 0.0222(8) 0.0386(9) 0.0429(10) -0.0143(7) 0.0055(7) -0.0053(7)
N1 0.0150(8) 0.0241(8) 0.0171(8) -0.0021(6) 0.0032(6) 0.0009(6)
C1 0.0167(10) 0.0255(10) 0.0137(9) -0.0005(7) 0.0019(7) -0.0016(8)
C2 0.0168(9) 0.0237(10) 0.0120(9) 0.0001(7) 0.0015(7) -0.0007(7)
C3 0.0168(9) 0.0216(9) 0.0086(9) -0.0001(7) 0.0011(7) -0.0002(7)
C4 0.0180(10) 0.0211(9) 0.0127(9) -0.0007(7) 0.0008(7) 0.0017(7)
C5 0.0193(10) 0.0245(10) 0.0166(10) -0.0019(8) 0.0010(8) 0.0012(8)
C6 0.0207(10) 0.0220(10) 0.0179(10) 0.0010(8) 0.0032(8) -0.0044(8)
C7 0.0246(10) 0.0178(9) 0.0197(10) 0.0007(7) 0.0031(8) 0.0013(8)
C8 0.0159(10) 0.0254(10) 0.0209(10) -0.0005(8) 0.0046(8) 0.0022(8)
C9 0.0216(10) 0.0234(10) 0.0156(10) -0.0027(7) 0.0030(8) 0.0013(8)
C10 0.0155(10) 0.0306(11) 0.0226(11) -0.0036(8) -0.0027(8) 0.0011(8)
C11 0.0165(10) 0.0375(12) 0.0261(11) -0.0044(9) 0.0038(8) 0.0050(9)
C12 0.0209(11) 0.0412(12) 0.0206(11) -0.0052(9) 0.0024(8) 0.0046(9)
C13 0.0171(10) 0.0383(12) 0.0206(11) -0.0057(9) 0.0002(8) 0.0012(9)
C14 0.0172(10) 0.0339(11) 0.0261(11) -0.0086(9) -0.0045(9) 0.0052(9)
C15 0.0239(11) 0.0476(14) 0.0269(12) -0.0149(10) -0.0048(9) 0.0052(10)
C16 0.0234(11) 0.0386(12) 0.0163(10) -0.0083(9) -0.0010(8) 0.0045(9)
C17 0.0272(11) 0.0315(11) 0.0121(9) -0.0040(8) -0.0008(8) 0.0064(9)
C18 0.0355(12) 0.0339(12) 0.0204(11) -0.0054(9) -0.0051(9) 0.0106(10)
C19 0.0509(15) 0.0244(11) 0.0202(11) -0.0021(8) -0.0063(10) 0.0039(10)
C20 0.0406(13) 0.0266(11) 0.0143(10) -0.0029(8) -0.0053(9) -0.0016(9)
C21 0.0303(11) 0.0297(11) 0.0090(9) -0.0026(8) -0.0039(8) -0.0006(9)
C22 0.0282(11) 0.0278(10) 0.0102(9) -0.0028(8) 0.0001(8) 0.0008(8)
C23 0.0295(11) 0.0263(10) 0.0126(10) -0.0002(8) 0.0016(8) 0.0043(8)
C24 0.0335(12) 0.0256(11) 0.0224(11) -0.0015(8) 0.0044(9) 0.0018(9)
C25 0.0283(12) 0.0352(12) 0.0235(11) -0.0046(9) 0.0043(9) -0.0038(9)
C26 0.0547(16) 0.0274(11) 0.0186(11) -0.0017(9) -0.0079(10) -0.0082(10)
C27 0.0402(14) 0.0429(14) 0.0212(12) -0.0002(10) -0.0027(10) -0.0151(11)
C28 0.0295(12) 0.0468(14) 0.0173(11) -0.0021(9) -0.0018(9) -0.0061(10)
C29 0.0278(11) 0.0345(11) 0.0096(9) -0.0011(8) -0.0005(8) -0.0040(9)
C30 0.0264(11) 0.0391(12) 0.0159(10) -0.0023(9) -0.0018(8) 0.0067(9)
C31 0.0342(12) 0.0286(11) 0.0175(10) 0.0011(8) 0.0034(9) 0.0053(9)
C32 0.0215(11) 0.0648(16) 0.0241(12) -0.0121(11) 0.0018(9) 0.0113(11)
C33 0.086(2) 0.0547(16) 0.0263(13) 0.0124(12) 0.0249(14) 0.0351(15)
C34 0.0356(16) 0.157(3) 0.0323(15) -0.0452(19) -0.0046(12) 0.0208(18)
C35 0.0381(13) 0.0406(13) 0.0246(12) -0.0080(10) 0.0100(10) -0.0027(10)
C36 0.103(3) 0.0484(16) 0.0437(17) -0.0114(13) 0.0329(17) -0.0178(16)
O5 0.0345(9) 0.0463(10) 0.0280(8) 0.0070(7) 0.0059(7) 0.0078(7)
O6 0.1118(18) 0.0394(10) 0.0300(10) 0.0107(8) 0.0186(10) 0.0248(10)
C37 0.0498(15) 0.0333(13) 0.0390(14) -0.0003(10) 0.0192(12) 0.0037(11)
C38 0.087(2) 0.0386(14) 0.0216(13) 0.0021(10) 0.0088(13) 0.0149(14)
C39 0.0602(17) 0.0431(14) 0.0332(14) 0.0011(11) 0.0143(12) 0.0181(12)
C40 0.0348(13) 0.0471(14) 0.0375(14) -0.0097(11) 0.0092(11) 0.0003(11)

loop_
_atom_type_symbol
_atom_type_description
_atom_type_scat_dispersion_real
_atom_type_scat_dispersion_imag
_atom_type_scat_source
C C 0.0033 0.0016 'International Tables Vol C Tables 4.2.6.8 and 6.1.1.4'
H H 0.0000 0.0000 'International Tables Vol C Tables 4.2.6.8 and 6.1.1.4'
N N 0.0061 0.0033 'International Tables Vol C Tables 4.2.6.8 and 6.1.1.4'
O O 0.0106 0.0060 'International Tables Vol C Tables 4.2.6.8 and 6.1.1.4'

loop_
_geom_angle_atom_site_label_1
_geom_angle_atom_site_label_2
_geom_angle_atom_site_label_3
_geom_angle
_geom_angle_site_symmetry_1
_geom_angle_site_symmetry_3
C14 O3 C9 118.56(15) . .
C1 N1 C8 116.13(15) . .
C5 N1 C1 125.89(15) . .
C5 N1 C8 117.94(15) . .
O1 C1 N1 120.59(17) . .
O1 C1 C2 122.84(17) . .
N1 C1 C2 116.55(16) . .
C3 C2 C1 119.63(16) . .
C6 C2 C1 119.71(16) . .
C6 C2 C3 120.65(17) . .
C2 C3 C3 119.3(2) . 3_666
C2 C3 C4 121.52(17) . .
C4 C3 C3 119.2(2) . 3_666
C3 C4 C5 120.35(16) . .
C7 C4 C3 120.27(17) . .
C7 C4 C5 119.37(17) . .
O2 C5 N1 121.03(17) . .
O2 C5 C4 123.06(17) . .
N1 C5 C4 115.90(16) . .
C2 C6 H6 120.0 . .
C2 C6 C7 120.09(17) . 3_666
C7 C6 H6 120.0 3_666 .
C4 C7 C6 120.50(17) . 3_666
C4 C7 H7 119.7 . .
C6 C7 H7 119.7 3_666 .
C9 C8 N1 119.57(17) . .
C9 C8 C13 120.29(18) . .
C13 C8 N1 120.10(17) . .
C8 C9 O3 116.53(16) . .
C8 C9 C10 120.05(17) . .
C10 C9 O3 123.28(17) . .
C9 C10 H10 120.4 . .
C11 C10 C9 119.24(18) . .
C11 C10 H10 120.4 . .
C10 C11 H11 119.0 . .
C10 C11 C12 121.99(18) . .
C12 C11 H11 119.0 . .
C11 C12 C32 120.30(18) . .
C13 C12 C11 116.99(18) . .
C13 C12 C32 122.71(19) . .
C8 C13 C12 121.42(19) . .
C8 C13 H13 119.3 . .
C12 C13 H13 119.3 . .
O3 C14 C15 109.85(18) . .
O4 C14 O3 123.58(19) . .
O4 C14 C15 126.57(19) . .
C14 C15 H15A 108.8 . .
C14 C15 H15B 108.8 . .
C14 C15 C16 113.71(17) . .
H15A C15 H15B 107.7 . .
C16 C15 H15A 108.8 . .
C16 C15 H15B 108.8 . .
C17 C16 C15 122.45(19) . .
C25 C16 C15 117.61(19) . .
C25 C16 C17 119.82(19) . .
C16 C17 C18 123.87(19) . .
C16 C17 C22 119.00(18) . .
C22 C17 C18 117.12(19) . .
C17 C18 H18 119.0 . .
C19 C18 C17 122.0(2) . .
C19 C18 H18 119.0 . .
C18 C19 H19 119.1 . .
C18 C19 C20 121.8(2) . .
C20 C19 H19 119.1 . .
C21 C20 C19 118.16(19) . .
C26 C20 C19 122.7(2) . .
C26 C20 C21 119.1(2) . .
C20 C21 C22 120.10(19) . .
C20 C21 C29 119.35(19) . .
C29 C21 C22 120.50(18) . .
C21 C22 C17 120.69(18) . .
C23 C22 C17 120.00(18) . .
C23 C22 C21 119.25(18) . .
C22 C23 C31 118.80(18) . .
C24 C23 C22 118.82(18) . .
C24 C23 C31 122.35(18) . .
C23 C24 H24 119.5 . .
C25 C24 C23 120.92(19) . .
C25 C24 H24 119.5 . .
C16 C25 H25 119.3 . .
C24 C25 C16 121.3(2) . .
C24 C25 H25 119.3 . .
C20 C26 H26 119.4 . .
C27 C26 C20 121.1(2) . .
C27 C26 H26 119.4 . .
C26 C27 H27 119.9 . .
C28 C27 C26 120.3(2) . .
C28 C27 H27 119.9 . .
C27 C28 H28 119.6 . .
C27 C28 C29 120.7(2) . .
C29 C28 H28 119.6 . .
C21 C29 C30 118.37(18) . .
C28 C29 C21 119.42(19) . .
C28 C29 C30 122.2(2) . .
C29 C30 H30 119.3 . .
C31 C30 C29 121.45(19) . .
C31 C30 H30 119.3 . .
C23 C31 H31 119.2 . .
C30 C31 C23 121.59(19) . .
C30 C31 H31 119.2 . .
C12 C32 C33 108.4(2) . .
C34 C32 C12 111.63(18) . .
C34 C32 C33 107.9(2) . .
C34 C32 C35 110.6(2) . .
C35 C32 C12 109.77(19) . .
C35 C32 C33 108.47(18) . .
C32 C33 H33A 109.5 . .
C32 C33 H33B 109.5 . .
C32 C33 H33C 109.5 . .
H33A C33 H33B 109.5 . .
H33A C33 H33C 109.5 . .
H33B C33 H33C 109.5 . .
C32 C34 H34A 109.5 . .
C32 C34 H34B 109.5 . .
C32 C34 H34C 109.5 . .
H34A C34 H34B 109.5 . .
H34A C34 H34C 109.5 . .
H34B C34 H34C 109.5 . .
C32 C35 H35A 108.8 . .
C32 C35 H35B 108.8 . .
H35A C35 H35B 107.7 . .
C36 C35 C32 113.7(2) . .
C36 C35 H35A 108.8 . .
C36 C35 H35B 108.8 . .
C35 C36 H36A 109.5 . .
C35 C36 H36B 109.5 . .
C35 C36 H36C 109.5 . .
H36A C36 H36B 109.5 . .
H36A C36 H36C 109.5 . .
H36B C36 H36C 109.5 . .
C40 O5 C37 109.21(17) . .
C38 O6 C39 109.46(18) . .
O5 C37 H37A 109.4 . .
O5 C37 H37B 109.4 . .
O5 C37 C38 110.97(19) . .
H37A C37 H37B 108.0 . .
C38 C37 H37A 109.4 . .
C38 C37 H37B 109.4 . .
O6 C38 C37 111.4(2) . .
O6 C38 H38A 109.4 . .
O6 C38 H38B 109.4 . .
C37 C38 H38A 109.4 . .
C37 C38 H38B 109.4 . .
H38A C38 H38B 108.0 . .
O6 C39 H39A 109.4 . .
O6 C39 H39B 109.4 . .
O6 C39 C40 111.4(2) . .
H39A C39 H39B 108.0 . .
C40 C39 H39A 109.4 . .
C40 C39 H39B 109.4 . .
O5 C40 C39 110.3(2) . .
O5 C40 H40A 109.6 . .
O5 C40 H40B 109.6 . .
C39 C40 H40A 109.6 . .
C39 C40 H40B 109.6 . .
H40A C40 H40B 108.1 . .

loop_
_geom_bond_atom_site_label_1
_geom_bond_atom_site_label_2
_geom_bond_distance
_geom_bond_site_symmetry_2
O1 C1 1.213(2) .
O2 C5 1.214(2) .
O3 C9 1.398(2) .
O3 C14 1.365(2) .
O4 C14 1.193(3) .
N1 C1 1.406(2) .
N1 C5 1.403(2) .
N1 C8 1.447(2) .
C1 C2 1.481(3) .
C2 C3 1.411(3) .
C2 C6 1.375(3) .
C3 C3 1.415(4) 3_666
C3 C4 1.412(3) .
C4 C5 1.482(3) .
C4 C7 1.379(3) .
C6 H6 0.9500 .
C6 C7 1.405(3) 3_666
C7 C6 1.405(3) 3_666
C7 H7 0.9500 .
C8 C9 1.374(3) .
C8 C13 1.380(3) .
C9 C10 1.384(3) .
C10 H10 0.9500 .
C10 C11 1.383(3) .
C11 H11 0.9500 .
C11 C12 1.398(3) .
C12 C13 1.392(3) .
C12 C32 1.535(3) .
C13 H13 0.9500 .
C14 C15 1.508(3) .
C15 H15A 0.9900 .
C15 H15B 0.9900 .
C15 C16 1.526(3) .
C16 C17 1.406(3) .
C16 C25 1.391(3) .
C17 C18 1.441(3) .
C17 C22 1.431(3) .
C18 H18 0.9500 .
C18 C19 1.349(3) .
C19 H19 0.9500 .
C19 C20 1.435(3) .
C20 C21 1.420(3) .
C20 C26 1.397(3) .
C21 C22 1.426(3) .
C21 C29 1.421(3) .
C22 C23 1.425(3) .
C23 C24 1.392(3) .
C23 C31 1.439(3) .
C24 H24 0.9500 .
C24 C25 1.387(3) .
C25 H25 0.9500 .
C26 H26 0.9500 .
C26 C27 1.387(3) .
C27 H27 0.9500 .
C27 C28 1.381(3) .
C28 H28 0.9500 .
C28 C29 1.401(3) .
C29 C30 1.439(3) .
C30 H30 0.9500 .
C30 C31 1.339(3) .
C31 H31 0.9500 .
C32 C33 1.558(4) .
C32 C34 1.524(3) .
C32 C35 1.529(3) .
C33 H33A 0.9800 .
C33 H33B 0.9800 .
C33 H33C 0.9800 .
C34 H34A 0.9800 .
C34 H34B 0.9800 .
C34 H34C 0.9800 .
C35 H35A 0.9900 .
C35 H35B 0.9900 .
C35 C36 1.506(3) .
C36 H36A 0.9800 .
C36 H36B 0.9800 .
C36 H36C 0.9800 .
O5 C37 1.423(3) .
O5 C40 1.423(3) .
O6 C38 1.421(3) .
O6 C39 1.422(3) .
C37 H37A 0.9900 .
C37 H37B 0.9900 .
C37 C38 1.482(4) .
C38 H38A 0.9900 .
C38 H38B 0.9900 .
C39 H39A 0.9900 .
C39 H39B 0.9900 .
C39 C40 1.492(4) .
C40 H40A 0.9900 .
C40 H40B 0.9900 .

loop_
_geom_torsion_atom_site_label_1
_geom_torsion_atom_site_label_2
_geom_torsion_atom_site_label_3
_geom_torsion_atom_site_label_4
_geom_torsion
_geom_torsion_site_symmetry_1
_geom_torsion_site_symmetry_2
_geom_torsion_site_symmetry_3
_geom_torsion_site_symmetry_4
O1 C1 C2 C3 178.06(18) . . . .
O1 C1 C2 C6 -2.0(3) . . . .
O3 C9 C10 C11 -175.81(18) . . . .
O3 C14 C15 C16 72.4(2) . . . .
O4 C14 C15 C16 -108.3(2) . . . .
N1 C1 C2 C3 -3.0(2) . . . .
N1 C1 C2 C6 176.88(17) . . . .
N1 C8 C9 O3 -7.6(3) . . . .
N1 C8 C9 C10 176.61(17) . . . .
N1 C8 C13 C12 -175.70(19) . . . .
C1 N1 C5 O2 177.00(18) . . . .
C1 N1 C5 C4 -3.6(3) . . . .
C1 N1 C8 C9 -70.5(2) . . . .
C1 N1 C8 C13 107.1(2) . . . .
C1 C2 C3 C3 179.99(19) . . . 3_666
C1 C2 C3 C4 0.1(3) . . . .
C1 C2 C6 C7 179.98(17) . . . 3_666
C2 C3 C4 C5 1.3(3) . . . .
C2 C3 C4 C7 -179.88(17) . . . .
C3 C2 C6 C7 -0.1(3) . . . 3_666
C3 C3 C4 C5 -178.57(19) 3_666 . . .
C3 C3 C4 C7 0.2(3) 3_666 . . .
C3 C4 C5 O2 179.62(18) . . . .
C3 C4 C5 N1 0.3(3) . . . .
C3 C4 C7 C6 -0.2(3) . . . 3_666
C5 N1 C1 O1 -176.05(18) . . . .
C5 N1 C1 C2 5.0(3) . . . .
C5 N1 C8 C9 107.3(2) . . . .
C5 N1 C8 C13 -75.0(2) . . . .
C5 C4 C7 C6 178.62(17) . . . 3_666
C6 C2 C3 C3 0.1(3) . . . 3_666
C6 C2 C3 C4 -179.84(17) . . . .
C7 C4 C5 O2 0.8(3) . . . .
C7 C4 C5 N1 -178.51(17) . . . .
C8 N1 C1 O1 1.6(3) . . . .
C8 N1 C1 C2 -177.30(16) . . . .
C8 N1 C5 O2 -0.7(3) . . . .
C8 N1 C5 C4 178.70(16) . . . .
C8 C9 C10 C11 -0.3(3) . . . .
C9 O3 C14 O4 1.9(3) . . . .
C9 O3 C14 C15 -178.72(16) . . . .
C9 C8 C13 C12 1.9(3) . . . .
C9 C10 C11 C12 0.8(3) . . . .
C10 C11 C12 C13 0.0(3) . . . .
C10 C11 C12 C32 -179.2(2) . . . .
C11 C12 C13 C8 -1.4(3) . . . .
C11 C12 C32 C33 62.8(3) . . . .
C11 C12 C32 C34 -178.4(3) . . . .
C11 C12 C32 C35 -55.5(3) . . . .
C12 C32 C35 C36 -54.9(3) . . . .
C13 C8 C9 O3 174.76(18) . . . .
C13 C8 C9 C10 -1.0(3) . . . .
C13 C12 C32 C33 -116.4(2) . . . .
C13 C12 C32 C34 2.4(4) . . . .
C13 C12 C32 C35 125.3(2) . . . .
C14 O3 C9 C8 125.92(19) . . . .
C14 O3 C9 C10 -58.5(3) . . . .
C14 C15 C16 C17 -96.1(2) . . . .
C14 C15 C16 C25 88.0(2) . . . .
C15 C16 C17 C18 6.3(3) . . . .
C15 C16 C17 C22 -172.54(18) . . . .
C15 C16 C25 C24 174.38(19) . . . .
C16 C17 C18 C19 -176.0(2) . . . .
C16 C17 C22 C21 175.15(17) . . . .
C16 C17 C22 C23 -2.0(3) . . . .
C17 C16 C25 C24 -1.7(3) . . . .
C17 C18 C19 C20 -0.2(3) . . . .
C17 C22 C23 C24 -1.1(3) . . . .
C17 C22 C23 C31 176.95(17) . . . .
C18 C17 C22 C21 -3.8(3) . . . .
C18 C17 C22 C23 179.10(17) . . . .
C18 C19 C20 C21 -1.6(3) . . . .
C18 C19 C20 C26 176.6(2) . . . .
C19 C20 C21 C22 0.7(3) . . . .
C19 C20 C21 C29 178.11(17) . . . .
C19 C20 C26 C27 -177.4(2) . . . .
C20 C21 C22 C17 2.1(3) . . . .
C20 C21 C22 C23 179.21(17) . . . .
C20 C21 C29 C28 -0.2(3) . . . .
C20 C21 C29 C30 -179.18(18) . . . .
C20 C26 C27 C28 -0.9(3) . . . .
C21 C20 C26 C27 0.8(3) . . . .
C21 C22 C23 C24 -178.26(18) . . . .
C21 C22 C23 C31 -0.2(3) . . . .
C21 C29 C30 C31 0.1(3) . . . .
C22 C17 C18 C19 2.9(3) . . . .
C22 C21 C29 C28 177.17(18) . . . .
C22 C21 C29 C30 -1.8(3) . . . .
C22 C23 C24 C25 2.8(3) . . . .
C22 C23 C31 C30 -1.5(3) . . . .
C23 C24 C25 C16 -1.5(3) . . . .
C24 C23 C31 C30 176.47(19) . . . .
C25 C16 C17 C18 -177.77(19) . . . .
C25 C16 C17 C22 3.4(3) . . . .
C26 C20 C21 C22 -177.64(18) . . . .
C26 C20 C21 C29 -0.2(3) . . . .
C26 C27 C28 C29 0.4(3) . . . .
C27 C28 C29 C21 0.1(3) . . . .
C27 C28 C29 C30 179.03(19) . . . .
C28 C29 C30 C31 -178.85(19) . . . .
C29 C21 C22 C17 -175.32(17) . . . .
C29 C21 C22 C23 1.8(3) . . . .
C29 C30 C31 C23 1.6(3) . . . .
C31 C23 C24 C25 -175.15(19) . . . .
C32 C12 C13 C8 177.9(2) . . . .
C33 C32 C35 C36 -173.2(2) . . . .
C34 C32 C35 C36 68.6(3) . . . .
O5 C37 C38 O6 -58.0(3) . . . .
O6 C39 C40 O5 58.4(3) . . . .
C37 O5 C40 C39 -58.0(2) . . . .
C38 O6 C39 C40 -56.5(3) . . . .
C39 O6 C38 C37 56.2(3) . . . .
C40 O5 C37 C38 58.1(3) . . . .
